data_7159775
loop_
_publ_author_name
'Shirisha, Thangellapally'
'Majhi, Subir'
'Balasubramanian, Sridhar'
'Kashinath, Dhurke'

_publ_section_title
;
 Metal-free C(sp3)--H functionalization (C--C and C--N bond formation) of
 1,2,3,4-tetrahydroacridines using deep eutectic solvents as catalyst and
 reaction medium
;
_journal_issue 7
_journal_name_full 'Organic &amp; Biomolecular Chemistry'
_journal_page_first 1434
_journal_page_last 1440
_journal_paper_doi 10.1039/D3OB01752D
_journal_volume 22
_journal_year 2024
_chemical_formula_moiety 'C23 H18 Br Cl N2 O2'
_chemical_formula_sum 'C23 H18 Br Cl N2 O2'
_chemical_formula_weight 469.75
_space_group_crystal_system monoclinic
_space_group_IT_number 14
_space_group_name_Hall '-P 2ybc'
_space_group_name_H-M_alt 'P 1 21/c 1'
_atom_sites_solution_hydrogens geom
_audit_creation_method SHELXL-2018/3
_audit_update_record
;
2023-09-14 deposited with the CCDC.	2024-01-12 downloaded from the CCDC.
;
_cell_angle_alpha 90
_cell_angle_beta 104.1125(19)
_cell_angle_gamma 90
_cell_formula_units_Z 4
_cell_length_a 12.9798(5)
_cell_length_b 8.3982(3)
_cell_length_c 18.9108(8)
_cell_measurement_reflns_used 9945
_cell_measurement_temperature 294(2)
_cell_measurement_theta_max 26.324
_cell_measurement_theta_min 2.221
_cell_volume 1999.19(14)
_computing_cell_refinement '<i>SAINT</i> (Bruker, 2016)'
_computing_data_collection '<i>APEX3</i> (Bruker, 2016)'
_computing_data_reduction 'Bruker SAINT'
_computing_molecular_graphics 'Bruker SHELXTL'
_computing_publication_material 'Bruker SHELXTL'
_computing_structure_refinement 'SHELXL-2018/3 (Sheldrick, 2018)'
_computing_structure_solution 'SHELXT 2018/2 (Sheldrick, 2018)'
_diffrn_ambient_temperature 294(2)
_diffrn_measured_fraction_theta_full 0.997
_diffrn_measured_fraction_theta_max 0.995
_diffrn_measurement_device_type 'Bruker D8 QUEST PHOTON-100'
_diffrn_measurement_method '\w and \f'
_diffrn_radiation_type MoK\a
_diffrn_radiation_wavelength 0.71073
_diffrn_reflns_av_R_equivalents 0.0777
_diffrn_reflns_av_unetI/netI 0.0599
_diffrn_reflns_Laue_measured_fraction_full 0.997
_diffrn_reflns_Laue_measured_fraction_max 0.995
_diffrn_reflns_limit_h_max 18
_diffrn_reflns_limit_h_min -18
_diffrn_reflns_limit_k_max 9
_diffrn_reflns_limit_k_min -11
_diffrn_reflns_limit_l_max 26
_diffrn_reflns_limit_l_min -26
_diffrn_reflns_number 36237
_diffrn_reflns_point_group_measured_fraction_full 0.997
_diffrn_reflns_point_group_measured_fraction_max 0.995
_diffrn_reflns_theta_full 25.242
_diffrn_reflns_theta_max 30.526
_diffrn_reflns_theta_min 2.221
_exptl_absorpt_coefficient_mu 2.212
_exptl_absorpt_correction_T_max 0.7461
_exptl_absorpt_correction_T_min 0.4776
_exptl_absorpt_correction_type multi-scan
_exptl_absorpt_process_details
;
 SADABS 2016/2: Krause, L., Herbst-Irmer, R., Sheldrick G.M. & Stalke D.,
 J. Appl. Cryst. 48 (2015) 3-10
;
_exptl_crystal_colour colourless
_exptl_crystal_density_diffrn 1.561
_exptl_crystal_description block
_exptl_crystal_F_000 952
_exptl_crystal_size_max 0.280
_exptl_crystal_size_mid 0.250
_exptl_crystal_size_min 0.200
_refine_diff_density_max 0.855
_refine_diff_density_min -0.724
_refine_diff_density_rms 0.073
_refine_ls_extinction_method none
_refine_ls_goodness_of_fit_ref 1.012
_refine_ls_hydrogen_treatment constr
_refine_ls_matrix_type full
_refine_ls_number_parameters 262
_refine_ls_number_reflns 6068
_refine_ls_number_restraints 0
_refine_ls_restrained_S_all 1.012
_refine_ls_R_factor_all 0.0842
_refine_ls_R_factor_gt 0.0434
_refine_ls_shift/su_max 0.001
_refine_ls_shift/su_mean 0.000
_refine_ls_structure_factor_coef Fsqd
_refine_ls_weighting_details 'w=1/[\s^2^(Fo^2^)+(0.0418P)^2^+0.8782P] where P=(Fo^2^+2Fc^2^)/3'
_refine_ls_weighting_scheme calc
_refine_ls_wR_factor_gt 0.0986
_refine_ls_wR_factor_ref 0.1175
_reflns_Friedel_coverage 0.000
_reflns_number_gt 3860
_reflns_number_total 6068
_reflns_threshold_expression 'I > 2\s(I)'
_cod_data_source_file d3ob01752d2.cif
_cod_data_source_block KB1033_0m
_cod_depositor_comments 'Adding full bibliography for 7159775.cif.'
_cod_original_sg_symbol_H-M 'P 21/c'
_cod_database_code 7159775
_shelx_shelxl_version_number 2018/3
_shelx_space_group_comment
;
The symmetry employed for this shelxl refinement is uniquely defined
by the following loop, which should always be used as a source of
symmetry information in preference to the above space-group names.
They are only intended as comments.
;
_shelx_estimated_absorpt_t_min 0.576
_shelx_estimated_absorpt_t_max 0.666

loop_
_space_group_symop_operation_xyz
'x, y, z'
'-x, y+1/2, -z+1/2'
'-x, -y, -z'
'x, -y-1/2, z-1/2'

loop_
_atom_site_label
_atom_site_type_symbol
_atom_site_fract_x
_atom_site_fract_y
_atom_site_fract_z
_atom_site_U_iso_or_equiv
_atom_site_adp_type
_atom_site_occupancy
_atom_site_site_symmetry_order
_atom_site_calc_flag
_atom_site_refinement_flags_posn
_atom_site_refinement_flags_adp
_atom_site_refinement_flags_occupancy
_atom_site_disorder_assembly
_atom_site_disorder_group
C1 C 0.55305(19) 0.5166(3) 0.67625(12) 0.0415(5) Uani 1 1 d . . . . .
C2 C 0.6419(2) 0.5538(3) 0.65010(14) 0.0475(6) Uani 1 1 d . . . . .
H2 H 0.709334 0.523295 0.676158 0.057 Uiso 1 1 calc R U . . .
C3 C 0.62915(19) 0.6351(3) 0.58617(15) 0.0463(6) Uani 1 1 d . . . . .
H3 H 0.688396 0.660019 0.568867 0.056 Uiso 1 1 calc R U . . .
C4 C 0.52691(17) 0.6822(3) 0.54569(12) 0.0364(5) Uani 1 1 d . . . . .
C5 C 0.43771(17) 0.6400(2) 0.57235(11) 0.0338(4) Uani 1 1 d . . . . .
C6 C 0.45289(18) 0.5572(3) 0.63927(12) 0.0375(5) Uani 1 1 d . . . . .
H6 H 0.395003 0.530740 0.657793 0.045 Uiso 1 1 calc R U . . .
C7 C 0.50415(18) 0.7706(3) 0.47991(12) 0.0378(5) Uani 1 1 d . . . . .
C8 C 0.40320(18) 0.8089(3) 0.44273(11) 0.0370(5) Uani 1 1 d . . . . .
C9 C 0.3805(2) 0.9111(3) 0.37507(13) 0.0482(6) Uani 1 1 d . . . . .
H9A H 0.419469 0.868269 0.341645 0.058 Uiso 1 1 calc R U . . .
H9B H 0.407505 1.017348 0.388598 0.058 Uiso 1 1 calc R U . . .
C10 C 0.2637(2) 0.9242(4) 0.33504(14) 0.0584(7) Uani 1 1 d . . . . .
H10A H 0.244334 0.833413 0.302808 0.070 Uiso 1 1 calc R U . . .
H10B H 0.253197 1.019729 0.305342 0.070 Uiso 1 1 calc R U . . .
C11 C 0.1917(2) 0.9300(3) 0.38779(14) 0.0519(6) Uani 1 1 d . . . . .
H11A H 0.118297 0.941952 0.360896 0.062 Uiso 1 1 calc R U . . .
H11B H 0.210505 1.020382 0.420326 0.062 Uiso 1 1 calc R U . . .
C12 C 0.20521(17) 0.7755(3) 0.43184(11) 0.0388(5) Uani 1 1 d . . . . .
H12 H 0.188603 0.688689 0.396257 0.047 Uiso 1 1 calc R U . . .
C13 C 0.31960(17) 0.7518(2) 0.47318(11) 0.0346(4) Uani 1 1 d . . . . .
C14 C 0.12708(17) 0.7595(3) 0.48065(12) 0.0383(5) Uani 1 1 d . . . . .
H14 H 0.055725 0.779414 0.449975 0.046 Uiso 1 1 calc R U . . .
C15 C 0.1425(2) 0.8699(3) 0.54690(13) 0.0429(5) Uani 1 1 d . . . . .
H15A H 0.212180 0.919066 0.557266 0.051 Uiso 1 1 calc R U . . .
H15B H 0.089007 0.953087 0.538209 0.051 Uiso 1 1 calc R U . . .
C16 C 0.13143(18) 0.7651(3) 0.60944(13) 0.0397(5) Uani 1 1 d . . . . .
C17 C 0.12668(16) 0.5935(3) 0.51221(12) 0.0352(5) Uani 1 1 d . . . . .
C18 C 0.11829(16) 0.4735(3) 0.63080(11) 0.0342(4) Uani 1 1 d . . . . .
C19 C 0.04343(18) 0.4684(3) 0.67187(12) 0.0405(5) Uani 1 1 d . . . . .
H19 H -0.003153 0.553051 0.670704 0.049 Uiso 1 1 calc R U . . .
C20 C 0.0385(2) 0.3363(3) 0.71468(13) 0.0490(6) Uani 1 1 d . . . . .
H20 H -0.010973 0.332796 0.742920 0.059 Uiso 1 1 calc R U . . .
C21 C 0.1065(2) 0.2100(3) 0.71561(14) 0.0519(6) Uani 1 1 d . . . . .
H21 H 0.102239 0.120864 0.743944 0.062 Uiso 1 1 calc R U . . .
C22 C 0.1810(2) 0.2155(3) 0.67450(14) 0.0501(6) Uani 1 1 d . . . . .
H22 H 0.226838 0.130043 0.675198 0.060 Uiso 1 1 calc R U . . .
C23 C 0.18769(18) 0.3477(3) 0.63239(13) 0.0413(5) Uani 1 1 d . . . . .
H23 H 0.238519 0.352135 0.605263 0.050 Uiso 1 1 calc R U . . .
N1 N 0.33585(14) 0.6743(2) 0.53569(9) 0.0351(4) Uani 1 1 d . . . . .
N2 N 0.12267(14) 0.6079(2) 0.58524(9) 0.0338(4) Uani 1 1 d . . . . .
O1 O 0.12497(13) 0.4685(2) 0.48054(9) 0.0455(4) Uani 1 1 d . . . . .
O2 O 0.13155(17) 0.8066(2) 0.67060(10) 0.0593(5) Uani 1 1 d . . . . .
Cl1 Cl 0.61053(5) 0.83668(8) 0.44646(4) 0.05540(18) Uani 1 1 d . . . . .
Br1 Br 0.57192(2) 0.40280(3) 0.76558(2) 0.05985(12) Uani 1 1 d . . . . .

loop_
_atom_site_aniso_label
_atom_site_aniso_U_11
_atom_site_aniso_U_22
_atom_site_aniso_U_33
_atom_site_aniso_U_23
_atom_site_aniso_U_13
_atom_site_aniso_U_12
C1 0.0481(13) 0.0364(12) 0.0382(11) -0.0072(10) 0.0070(10) 0.0025(10)
C2 0.0395(13) 0.0467(14) 0.0531(15) -0.0096(11) 0.0050(11) 0.0037(11)
C3 0.0370(12) 0.0433(13) 0.0607(15) -0.0128(12) 0.0161(11) -0.0046(10)
C4 0.0375(11) 0.0323(11) 0.0420(11) -0.0121(9) 0.0148(9) -0.0061(9)
C5 0.0378(11) 0.0305(10) 0.0346(10) -0.0082(8) 0.0117(8) -0.0036(9)
C6 0.0394(12) 0.0386(12) 0.0350(11) -0.0042(9) 0.0099(9) -0.0020(9)
C7 0.0427(12) 0.0349(11) 0.0426(12) -0.0119(9) 0.0235(10) -0.0116(9)
C8 0.0470(13) 0.0339(11) 0.0351(11) -0.0090(9) 0.0193(9) -0.0097(9)
C9 0.0665(16) 0.0468(14) 0.0369(12) -0.0025(10) 0.0232(11) -0.0128(12)
C10 0.0728(19) 0.0650(18) 0.0370(13) 0.0109(12) 0.0124(12) -0.0131(14)
C11 0.0534(15) 0.0556(16) 0.0438(13) 0.0141(11) 0.0060(11) -0.0039(12)
C12 0.0415(12) 0.0421(13) 0.0320(10) 0.0026(9) 0.0075(9) -0.0071(10)
C13 0.0420(11) 0.0328(11) 0.0304(10) -0.0048(8) 0.0114(8) -0.0062(9)
C14 0.0347(11) 0.0426(12) 0.0371(11) 0.0032(9) 0.0080(9) 0.0007(9)
C15 0.0482(13) 0.0352(12) 0.0477(13) 0.0040(10) 0.0165(11) 0.0035(10)
C16 0.0399(12) 0.0358(12) 0.0465(12) -0.0023(10) 0.0165(10) -0.0001(9)
C17 0.0288(10) 0.0420(12) 0.0350(10) -0.0017(9) 0.0080(8) -0.0031(9)
C18 0.0335(11) 0.0355(11) 0.0349(10) -0.0025(9) 0.0106(8) -0.0058(9)
C19 0.0380(12) 0.0459(13) 0.0411(12) -0.0033(10) 0.0165(9) -0.0001(10)
C20 0.0495(14) 0.0577(16) 0.0456(13) 0.0013(12) 0.0227(11) -0.0077(12)
C21 0.0622(16) 0.0457(14) 0.0500(14) 0.0111(11) 0.0179(12) -0.0067(12)
C22 0.0562(15) 0.0387(13) 0.0567(15) 0.0050(11) 0.0164(12) 0.0050(11)
C23 0.0398(12) 0.0424(13) 0.0455(12) 0.0007(10) 0.0178(10) 0.0008(10)
N1 0.0369(9) 0.0367(10) 0.0326(9) -0.0021(8) 0.0104(7) -0.0038(8)
N2 0.0343(9) 0.0354(10) 0.0346(9) -0.0009(7) 0.0138(7) -0.0021(7)
O1 0.0533(10) 0.0446(9) 0.0389(8) -0.0059(7) 0.0120(7) -0.0066(8)
O2 0.0907(14) 0.0458(10) 0.0495(10) -0.0101(8) 0.0330(10) -0.0072(9)
Cl1 0.0537(4) 0.0580(4) 0.0659(4) -0.0086(3) 0.0367(3) -0.0158(3)
Br1 0.0665(2) 0.0640(2) 0.04537(16) 0.00674(12) 0.00657(13) 0.01346(13)

loop_
_atom_type_symbol
_atom_type_description
_atom_type_scat_dispersion_real
_atom_type_scat_dispersion_imag
_atom_type_scat_source
C C 0.0033 0.0016 'International Tables Vol C Tables 4.2.6.8 and 6.1.1.4'
H H 0.0000 0.0000 'International Tables Vol C Tables 4.2.6.8 and 6.1.1.4'
N N 0.0061 0.0033 'International Tables Vol C Tables 4.2.6.8 and 6.1.1.4'
O O 0.0106 0.0060 'International Tables Vol C Tables 4.2.6.8 and 6.1.1.4'
Cl Cl 0.1484 0.1585 'International Tables Vol C Tables 4.2.6.8 and 6.1.1.4'
Br Br -0.2901 2.4595 'International Tables Vol C Tables 4.2.6.8 and 6.1.1.4'

loop_
_geom_angle_atom_site_label_1
_geom_angle_atom_site_label_2
_geom_angle_atom_site_label_3
_geom_angle
_geom_angle_site_symmetry_1
_geom_angle_site_symmetry_3
_geom_angle_publ_flag
C6 C1 C2 122.0(2) . . ?
C6 C1 Br1 118.79(19) . . ?
C2 C1 Br1 119.20(18) . . ?
C3 C2 C1 119.6(2) . . ?
C3 C2 H2 120.2 . . ?
C1 C2 H2 120.2 . . ?
C2 C3 C4 120.9(2) . . ?
C2 C3 H3 119.5 . . ?
C4 C3 H3 119.5 . . ?
C5 C4 C7 115.5(2) . . ?
C5 C4 C3 118.5(2) . . ?
C7 C4 C3 126.0(2) . . ?
N1 C5 C6 117.66(19) . . ?
N1 C5 C4 122.7(2) . . ?
C6 C5 C4 119.6(2) . . ?
C1 C6 C5 119.3(2) . . ?
C1 C6 H6 120.3 . . ?
C5 C6 H6 120.3 . . ?
C8 C7 C4 122.95(19) . . ?
C8 C7 Cl1 118.92(18) . . ?
C4 C7 Cl1 118.12(17) . . ?
C7 C8 C13 116.2(2) . . ?
C7 C8 C9 122.3(2) . . ?
C13 C8 C9 121.4(2) . . ?
C8 C9 C10 115.3(2) . . ?
C8 C9 H9A 108.5 . . ?
C10 C9 H9A 108.5 . . ?
C8 C9 H9B 108.5 . . ?
C10 C9 H9B 108.5 . . ?
H9A C9 H9B 107.5 . . ?
C9 C10 C11 111.8(2) . . ?
C9 C10 H10A 109.3 . . ?
C11 C10 H10A 109.3 . . ?
C9 C10 H10B 109.3 . . ?
C11 C10 H10B 109.3 . . ?
H10A C10 H10B 107.9 . . ?
C10 C11 C12 108.8(2) . . ?
C10 C11 H11A 109.9 . . ?
C12 C11 H11A 109.9 . . ?
C10 C11 H11B 109.9 . . ?
C12 C11 H11B 109.9 . . ?
H11A C11 H11B 108.3 . . ?
C13 C12 C11 111.14(19) . . ?
C13 C12 C14 112.76(17) . . ?
C11 C12 C14 113.4(2) . . ?
C13 C12 H12 106.3 . . ?
C11 C12 H12 106.3 . . ?
C14 C12 H12 106.3 . . ?
N1 C13 C8 123.7(2) . . ?
N1 C13 C12 116.72(19) . . ?
C8 C13 C12 119.57(19) . . ?
C17 C14 C15 104.29(17) . . ?
C17 C14 C12 112.56(18) . . ?
C15 C14 C12 117.71(19) . . ?
C17 C14 H14 107.3 . . ?
C15 C14 H14 107.3 . . ?
C12 C14 H14 107.3 . . ?
C16 C15 C14 105.63(18) . . ?
C16 C15 H15A 110.6 . . ?
C14 C15 H15A 110.6 . . ?
C16 C15 H15B 110.6 . . ?
C14 C15 H15B 110.6 . . ?
H15A C15 H15B 108.7 . . ?
O2 C16 N2 124.7(2) . . ?
O2 C16 C15 127.2(2) . . ?
N2 C16 C15 108.13(19) . . ?
O1 C17 N2 124.3(2) . . ?
O1 C17 C14 127.3(2) . . ?
N2 C17 C14 108.28(18) . . ?
C23 C18 C19 120.4(2) . . ?
C23 C18 N2 119.64(19) . . ?
C19 C18 N2 119.9(2) . . ?
C20 C19 C18 119.5(2) . . ?
C20 C19 H19 120.3 . . ?
C18 C19 H19 120.3 . . ?
C21 C20 C19 120.2(2) . . ?
C21 C20 H20 119.9 . . ?
C19 C20 H20 119.9 . . ?
C20 C21 C22 120.1(2) . . ?
C20 C21 H21 119.9 . . ?
C22 C21 H21 119.9 . . ?
C23 C22 C21 120.1(2) . . ?
C23 C22 H22 119.9 . . ?
C21 C22 H22 119.9 . . ?
C22 C23 C18 119.6(2) . . ?
C22 C23 H23 120.2 . . ?
C18 C23 H23 120.2 . . ?
C13 N1 C5 118.81(19) . . ?
C16 N2 C17 112.69(18) . . ?
C16 N2 C18 124.22(18) . . ?
C17 N2 C18 122.92(17) . . ?

loop_
_geom_bond_atom_site_label_1
_geom_bond_atom_site_label_2
_geom_bond_distance
_geom_bond_site_symmetry_2
_geom_bond_publ_flag
C1 C6 1.361(3) . ?
C1 C2 1.396(4) . ?
C1 Br1 1.904(2) . ?
C2 C3 1.363(4) . ?
C2 H2 0.9300 . ?
C3 C4 1.417(3) . ?
C3 H3 0.9300 . ?
C4 C5 1.416(3) . ?
C4 C7 1.416(3) . ?
C5 N1 1.366(3) . ?
C5 C6 1.415(3) . ?
C6 H6 0.9300 . ?
C7 C8 1.366(3) . ?
C7 Cl1 1.744(2) . ?
C8 C13 1.429(3) . ?
C8 C9 1.509(3) . ?
C9 C10 1.524(4) . ?
C9 H9A 0.9700 . ?
C9 H9B 0.9700 . ?
C10 C11 1.525(4) . ?
C10 H10A 0.9700 . ?
C10 H10B 0.9700 . ?
C11 C12 1.528(3) . ?
C11 H11A 0.9700 . ?
C11 H11B 0.9700 . ?
C12 C13 1.513(3) . ?
C12 C14 1.535(3) . ?
C12 H12 0.9800 . ?
C13 N1 1.321(3) . ?
C14 C17 1.517(3) . ?
C14 C15 1.532(3) . ?
C14 H14 0.9800 . ?
C15 C16 1.509(3) . ?
C15 H15A 0.9700 . ?
C15 H15B 0.9700 . ?
C16 O2 1.207(3) . ?
C16 N2 1.393(3) . ?
C17 O1 1.207(3) . ?
C17 N2 1.400(3) . ?
C18 C23 1.384(3) . ?
C18 C19 1.385(3) . ?
C18 N2 1.429(3) . ?
C19 C20 1.384(3) . ?
C19 H19 0.9300 . ?
C20 C21 1.378(4) . ?
C20 H20 0.9300 . ?
C21 C22 1.382(4) . ?
C21 H21 0.9300 . ?
C22 C23 1.381(3) . ?
C22 H22 0.9300 . ?
C23 H23 0.9300 . ?

loop_
_geom_torsion_atom_site_label_1
_geom_torsion_atom_site_label_2
_geom_torsion_atom_site_label_3
_geom_torsion_atom_site_label_4
_geom_torsion
_geom_torsion_site_symmetry_1
_geom_torsion_site_symmetry_2
_geom_torsion_site_symmetry_3
_geom_torsion_site_symmetry_4
_geom_torsion_publ_flag
C6 C1 C2 C3 0.9(4) . . . . ?
Br1 C1 C2 C3 179.94(18) . . . . ?
C1 C2 C3 C4 -0.1(4) . . . . ?
C2 C3 C4 C5 -1.3(3) . . . . ?
C2 C3 C4 C7 178.1(2) . . . . ?
C7 C4 C5 N1 3.3(3) . . . . ?
C3 C4 C5 N1 -177.2(2) . . . . ?
C7 C4 C5 C6 -177.47(19) . . . . ?
C3 C4 C5 C6 2.0(3) . . . . ?
C2 C1 C6 C5 -0.2(3) . . . . ?
Br1 C1 C6 C5 -179.20(15) . . . . ?
N1 C5 C6 C1 178.0(2) . . . . ?
C4 C5 C6 C1 -1.3(3) . . . . ?
C5 C4 C7 C8 -2.1(3) . . . . ?
C3 C4 C7 C8 178.4(2) . . . . ?
C5 C4 C7 Cl1 176.41(15) . . . . ?
C3 C4 C7 Cl1 -3.1(3) . . . . ?
C4 C7 C8 C13 -1.2(3) . . . . ?
Cl1 C7 C8 C13 -179.68(15) . . . . ?
C4 C7 C8 C9 176.4(2) . . . . ?
Cl1 C7 C8 C9 -2.1(3) . . . . ?
C7 C8 C9 C10 172.4(2) . . . . ?
C13 C8 C9 C10 -10.2(3) . . . . ?
C8 C9 C10 C11 37.0(3) . . . . ?
C9 C10 C11 C12 -61.5(3) . . . . ?
C10 C11 C12 C13 58.4(3) . . . . ?
C10 C11 C12 C14 -173.3(2) . . . . ?
C7 C8 C13 N1 3.9(3) . . . . ?
C9 C8 C13 N1 -173.7(2) . . . . ?
C7 C8 C13 C12 -174.30(19) . . . . ?
C9 C8 C13 C12 8.1(3) . . . . ?
C11 C12 C13 N1 149.3(2) . . . . ?
C14 C12 C13 N1 20.6(3) . . . . ?
C11 C12 C13 C8 -32.4(3) . . . . ?
C14 C12 C13 C8 -161.09(19) . . . . ?
C13 C12 C14 C17 -63.8(2) . . . . ?
C11 C12 C14 C17 168.70(19) . . . . ?
C13 C12 C14 C15 57.5(3) . . . . ?
C11 C12 C14 C15 -70.0(3) . . . . ?
C17 C14 C15 C16 -9.3(2) . . . . ?
C12 C14 C15 C16 -134.8(2) . . . . ?
C14 C15 C16 O2 -175.0(2) . . . . ?
C14 C15 C16 N2 6.0(2) . . . . ?
C15 C14 C17 O1 -173.7(2) . . . . ?
C12 C14 C17 O1 -45.0(3) . . . . ?
C15 C14 C17 N2 9.6(2) . . . . ?
C12 C14 C17 N2 138.28(18) . . . . ?
C23 C18 C19 C20 0.0(3) . . . . ?
N2 C18 C19 C20 178.7(2) . . . . ?
C18 C19 C20 C21 -0.9(4) . . . . ?
C19 C20 C21 C22 0.9(4) . . . . ?
C20 C21 C22 C23 0.1(4) . . . . ?
C21 C22 C23 C18 -0.9(4) . . . . ?
C19 C18 C23 C22 0.9(3) . . . . ?
N2 C18 C23 C22 -177.8(2) . . . . ?
C8 C13 N1 C5 -2.9(3) . . . . ?
C12 C13 N1 C5 175.34(18) . . . . ?
C6 C5 N1 C13 179.84(19) . . . . ?
C4 C5 N1 C13 -0.9(3) . . . . ?
O2 C16 N2 C17 -178.9(2) . . . . ?
C15 C16 N2 C17 0.1(2) . . . . ?
O2 C16 N2 C18 -3.5(4) . . . . ?
C15 C16 N2 C18 175.50(19) . . . . ?
O1 C17 N2 C16 176.9(2) . . . . ?
C14 C17 N2 C16 -6.3(2) . . . . ?
O1 C17 N2 C18 1.4(3) . . . . ?
C14 C17 N2 C18 178.22(18) . . . . ?
C23 C18 N2 C16 -127.5(2) . . . . ?
C19 C18 N2 C16 53.8(3) . . . . ?
C23 C18 N2 C17 47.4(3) . . . . ?
C19 C18 N2 C17 -131.2(2) . . . . ?
